data_7019375
loop_
_publ_author_name
'Blanco, Carolina'
'Godard, Cyril'
'Zangrando, Ennio'
'Ruiz, Aurora'
'Claver, Carmen'

_publ_section_title
;
 Room temperature asymmetric Pd-catalyzed methoxycarbonylation of
 norbornene: highly selective catalysis and HP-NMR studies.
;
_journal_issue 23
_journal_name_full 'Dalton transactions (Cambridge, England : 2003)'
_journal_page_first 6980
_journal_page_last 6991
_journal_paper_doi 10.1039/c2dt30267e
_journal_volume 41
_journal_year 2012
_chemical_formula_moiety 'C28 H48 Cl2 Fe P2 Pd C4 H8 O'
_chemical_formula_sum 'C32 H56 Cl2 Fe O P2 Pd'
_chemical_formula_weight 751.86
_chemical_name_systematic
;
?
;
_space_group_IT_number 14
_symmetry_cell_setting monoclinic
_symmetry_space_group_name_Hall '-P 2yn'
_symmetry_space_group_name_H-M 'P 1 21/n 1'
_atom_sites_solution_hydrogens geom
_atom_sites_solution_primary direct
_atom_sites_solution_secondary difmap
_audit_creation_method SHELXL-97
_cell_angle_alpha 90.00
_cell_angle_beta 94.29(3)
_cell_angle_gamma 90.00
_cell_formula_units_Z 4
_cell_length_a 11.558(3)
_cell_length_b 14.646(3)
_cell_length_c 20.721(4)
_cell_measurement_reflns_used 394
_cell_measurement_temperature 293(2)
_cell_measurement_theta_max 21.55
_cell_measurement_theta_min 6.78
_cell_volume 3497.8(13)
_computing_cell_refinement 'Denzo (Otwinowski & Minor 1997)'
_computing_data_collection 'XPRESS (MacScience, 2002)'
_computing_data_reduction 'Denzo and Scalepack (Otwinowski & Minor 1997)'
_computing_molecular_graphics 'Ortep3 for Windows (Farrugia,1997)'
_computing_publication_material 'Wingx 1.80.05 (Farrugia, 1999)'
_computing_structure_refinement 'SHELX97 (Sheldrick, 2008)'
_computing_structure_solution 'SHELX97 (Sheldrick, 2008)'
_diffrn_ambient_temperature 293(2)
_diffrn_measured_fraction_theta_full 0.972
_diffrn_measured_fraction_theta_max 0.972
_diffrn_measurement_device_type 'Enraf-Nonius dip1030 image plate diffractometer'
_diffrn_measurement_method '\f-scans with narrow frames'
_diffrn_radiation_monochromator graphite
_diffrn_radiation_source 'fine-focus sealed tube'
_diffrn_radiation_type Mok\a
_diffrn_radiation_wavelength 0.71073
_diffrn_reflns_av_R_equivalents 0.1362
_diffrn_reflns_av_sigmaI/netI 0.1183
_diffrn_reflns_limit_h_max 13
_diffrn_reflns_limit_h_min -13
_diffrn_reflns_limit_k_max 17
_diffrn_reflns_limit_k_min -17
_diffrn_reflns_limit_l_max 24
_diffrn_reflns_limit_l_min -24
_diffrn_reflns_number 42519
_diffrn_reflns_theta_full 25.02
_diffrn_reflns_theta_max 25.02
_diffrn_reflns_theta_min 1.70
_exptl_absorpt_coefficient_mu 1.196
_exptl_absorpt_correction_T_max 1.0385
_exptl_absorpt_correction_T_min 0.4219
_exptl_absorpt_correction_type refdelf
_exptl_absorpt_process_details
;
Parkin S,Moezzi B & Hope H, (1995) J. Appl. Cryst. 28, 53-56
Cubic fit to sin(theta)/lambda - 24 parameters
;
_exptl_crystal_colour orange
_exptl_crystal_density_diffrn 1.428
_exptl_crystal_density_method 'not measured'
_exptl_crystal_description plate
_exptl_crystal_F_000 1568
_exptl_crystal_size_max 0.42
_exptl_crystal_size_mid 0.40
_exptl_crystal_size_min 0.12
_refine_diff_density_max 0.668
_refine_diff_density_min -0.406
_refine_diff_density_rms 0.093
_refine_ls_extinction_method none
_refine_ls_goodness_of_fit_ref 0.894
_refine_ls_hydrogen_treatment constr
_refine_ls_matrix_type full
_refine_ls_number_parameters 352
_refine_ls_number_reflns 6015
_refine_ls_number_restraints 24
_refine_ls_restrained_S_all 0.903
_refine_ls_R_factor_all 0.1008
_refine_ls_R_factor_gt 0.0510
_refine_ls_shift/su_max 0.001
_refine_ls_shift/su_mean 0.000
_refine_ls_structure_factor_coef Fsqd
_refine_ls_weighting_details 'calc w=1/[\s^2^(Fo^2^)+(0.0561P)^2^+0.0000P] where P=(Fo^2^+2Fc^2^)/3'
_refine_ls_weighting_scheme calc
_refine_ls_wR_factor_gt 0.1159
_refine_ls_wR_factor_ref 0.1354
_reflns_number_gt 3489
_reflns_number_total 6015
_reflns_threshold_expression >2\s(I)
_cod_data_source_file c2dt30267e.txt
_cod_data_source_block 4a
_cod_original_sg_symbol_H-M 'P 21/n'
_cod_database_code 7019375

loop_
_symmetry_equiv_pos_as_xyz
'x, y, z'
'-x+1/2, y+1/2, -z+1/2'
'-x, -y, -z'
'x-1/2, -y-1/2, z-1/2'

loop_
_atom_site_label
_atom_site_type_symbol
_atom_site_fract_x
_atom_site_fract_y
_atom_site_fract_z
_atom_site_U_iso_or_equiv
_atom_site_adp_type
_atom_site_occupancy
_atom_site_symmetry_multiplicity
_atom_site_calc_flag
_atom_site_refinement_flags
Pd Pd 0.79494(4) 0.96662(3) 0.23381(2) 0.04961(17) Uani 1 1 d .
Fe Fe 0.77381(8) 0.70281(7) 0.01894(4) 0.0585(3) Uani 1 1 d .
Cl1 Cl 0.93254(14) 1.03430(14) 0.30808(8) 0.0716(5) Uani 1 1 d .
Cl2 Cl 0.67248(14) 1.08363(13) 0.26629(8) 0.0688(5) Uani 1 1 d .
P1 P 0.63062(12) 0.89222(12) 0.18747(7) 0.0485(4) Uani 1 1 d .
P2 P 0.94833(12) 0.88923(12) 0.19255(7) 0.0491(4) Uani 1 1 d .
C1 C 0.6498(5) 0.7908(4) 0.1354(3) 0.0523(15) Uani 1 1 d .
H1A H 0.6906 0.7442 0.1615 0.063 Uiso 1 1 calc R
H1B H 0.5736 0.7667 0.1219 0.063 Uiso 1 1 calc R
C2 C 0.5224(5) 0.9657(5) 0.1365(3) 0.0617(17) Uani 1 1 d .
C3 C 0.5587(5) 0.8360(4) 0.2568(3) 0.0537(15) Uani 1 1 d .
C4 C 0.9167(5) 0.7926(4) 0.1369(3) 0.0523(15) Uani 1 1 d .
H4A H 0.9901 0.7702 0.1234 0.063 Uiso 1 1 calc R
H4B H 0.8835 0.7440 0.1615 0.063 Uiso 1 1 calc R
C5 C 1.0224(5) 0.9752(5) 0.1418(3) 0.0586(16) Uani 1 1 d .
C6 C 1.0531(5) 0.8290(5) 0.2553(3) 0.0585(16) Uani 1 1 d .
C7 C 0.5968(6) 1.0315(5) 0.0993(3) 0.080(2) Uani 1 1 d .
H7A H 0.6489 0.9970 0.0747 0.120 Uiso 1 1 calc R
H7B H 0.6408 1.0702 0.1293 0.120 Uiso 1 1 calc R
H7C H 0.5474 1.0683 0.0705 0.120 Uiso 1 1 calc R
C8 C 0.4458(6) 0.9105(6) 0.0879(3) 0.076(2) Uani 1 1 d .
H8A H 0.4937 0.8740 0.0621 0.114 Uiso 1 1 calc R
H8B H 0.3996 0.9512 0.0604 0.114 Uiso 1 1 calc R
H8C H 0.3959 0.8714 0.1106 0.114 Uiso 1 1 calc R
C9 C 0.4404(5) 1.0219(5) 0.1763(3) 0.0719(19) Uani 1 1 d .
H9A H 0.4854 1.0582 0.2075 0.108 Uiso 1 1 calc R
H9B H 0.3913 0.9813 0.1983 0.108 Uiso 1 1 calc R
H9C H 0.3935 1.0611 0.1479 0.108 Uiso 1 1 calc R
C10 C 0.4500(6) 0.7829(5) 0.2332(4) 0.075(2) Uani 1 1 d .
H10A H 0.4687 0.7408 0.2000 0.113 Uiso 1 1 calc R
H10B H 0.3916 0.8246 0.2160 0.113 Uiso 1 1 calc R
H10C H 0.4215 0.7497 0.2687 0.113 Uiso 1 1 calc R
C11 C 0.5269(6) 0.9035(5) 0.3091(3) 0.078(2) Uani 1 1 d .
H11A H 0.5948 0.9371 0.3245 0.116 Uiso 1 1 calc R
H11B H 0.4973 0.8706 0.3444 0.116 Uiso 1 1 calc R
H11C H 0.4688 0.9450 0.2912 0.116 Uiso 1 1 calc R
C12 C 0.6482(6) 0.7686(5) 0.2891(3) 0.0705(19) Uani 1 1 d .
H12A H 0.7168 0.8013 0.3043 0.106 Uiso 1 1 calc R
H12B H 0.6678 0.7234 0.2582 0.106 Uiso 1 1 calc R
H12C H 0.6156 0.7391 0.3250 0.106 Uiso 1 1 calc R
C13 C 0.9281(6) 1.0177(5) 0.0962(3) 0.076(2) Uani 1 1 d .
H13A H 0.8878 0.9704 0.0715 0.114 Uiso 1 1 calc R
H13B H 0.9626 1.0593 0.0674 0.114 Uiso 1 1 calc R
H13C H 0.8743 1.0501 0.1209 0.114 Uiso 1 1 calc R
C14 C 1.1137(5) 0.9290(5) 0.1030(3) 0.0682(18) Uani 1 1 d .
H14A H 1.1735 0.9035 0.1322 0.102 Uiso 1 1 calc R
H14B H 1.1471 0.9733 0.0757 0.102 Uiso 1 1 calc R
H14C H 1.0779 0.8814 0.0767 0.102 Uiso 1 1 calc R
C15 C 1.0826(6) 1.0550(5) 0.1802(4) 0.076(2) Uani 1 1 d .
H15A H 1.1437 1.0314 0.2094 0.114 Uiso 1 1 calc R
H15B H 1.0268 1.0863 0.2043 0.114 Uiso 1 1 calc R
H15C H 1.1145 1.0969 0.1506 0.114 Uiso 1 1 calc R
C16 C 1.1104(5) 0.7441(5) 0.2267(3) 0.071(2) Uani 1 1 d .
H16A H 1.1569 0.7627 0.1925 0.107 Uiso 1 1 calc R
H16B H 1.0513 0.7026 0.2098 0.107 Uiso 1 1 calc R
H16C H 1.1587 0.7142 0.2600 0.107 Uiso 1 1 calc R
C17 C 1.1519(5) 0.8907(6) 0.2836(3) 0.077(2) Uani 1 1 d .
H17A H 1.1976 0.9108 0.2495 0.115 Uiso 1 1 calc R
H17B H 1.2000 0.8570 0.3150 0.115 Uiso 1 1 calc R
H17C H 1.1197 0.9427 0.3040 0.115 Uiso 1 1 calc R
C18 C 0.9810(6) 0.7974(5) 0.3092(3) 0.0689(19) Uani 1 1 d .
H18A H 0.9191 0.7590 0.2916 0.103 Uiso 1 1 calc R
H18B H 0.9490 0.8495 0.3296 0.103 Uiso 1 1 calc R
H18C H 1.0291 0.7637 0.3406 0.103 Uiso 1 1 calc R
C19 C 0.8376(5) 0.8078(4) 0.0769(3) 0.0504(15) Uani 1 1 d .
C20 C 0.7142(5) 0.8059(4) 0.0758(3) 0.0521(15) Uani 1 1 d .
C21 C 0.6717(6) 0.8139(5) 0.0096(3) 0.0641(18) Uani 1 1 d .
H21 H 0.5940 0.8128 -0.0058 0.077 Uiso 1 1 calc R
C22 C 0.7667(6) 0.8238(5) -0.0286(3) 0.0686(19) Uani 1 1 d .
H22 H 0.7626 0.8327 -0.0732 0.082 Uiso 1 1 calc R
C23 C 0.8687(6) 0.8180(5) 0.0124(3) 0.0644(18) Uani 1 1 d .
H23 H 0.9440 0.8204 -0.0005 0.077 Uiso 1 1 calc R
C24 C 0.8233(14) 0.5838(7) 0.0588(5) 0.123(4) Uani 1 1 d U
H24 H 0.8601 0.5786 0.1001 0.148 Uiso 1 1 calc R
C25 C 0.7079(12) 0.5818(7) 0.0453(6) 0.122(4) Uani 1 1 d U
H25 H 0.6516 0.5738 0.0746 0.146 Uiso 1 1 calc R
C26 C 0.6891(7) 0.5942(6) -0.0218(5) 0.100(3) Uani 1 1 d .
H26 H 0.6177 0.5966 -0.0456 0.120 Uiso 1 1 calc R
C27 C 0.7954(8) 0.6019(6) -0.0453(3) 0.085(2) Uani 1 1 d .
H27 H 0.8088 0.6110 -0.0886 0.102 Uiso 1 1 calc R
C28 C 0.8789(8) 0.5943(7) 0.0041(6) 0.110(3) Uani 1 1 d .
H28 H 0.9587 0.5960 0.0009 0.132 Uiso 1 1 calc R
O1 O 0.1835(10) 0.7106(12) 0.0453(9) 0.240(6) Uani 1 1 d .
C31 C 0.2118(16) 0.7284(16) -0.0164(8) 0.238(11) Uani 1 1 d .
H31A H 0.1556 0.6991 -0.0467 0.286 Uiso 1 1 calc R
H31B H 0.2070 0.7937 -0.0239 0.286 Uiso 1 1 calc R
C30 C 0.3630(11) 0.6544(12) 0.0333(10) 0.185(7) Uani 1 1 d .
H30A H 0.3862 0.5919 0.0257 0.223 Uiso 1 1 calc R
H30B H 0.4285 0.6875 0.0539 0.223 Uiso 1 1 calc R
C32 C 0.3187(17) 0.6995(13) -0.0279(8) 0.189(6) Uani 1 1 d U
H32A H 0.3678 0.7505 -0.0380 0.227 Uiso 1 1 calc R
H32B H 0.3154 0.6566 -0.0637 0.227 Uiso 1 1 calc R
C29 C 0.267(2) 0.6575(13) 0.0711(8) 0.199(7) Uani 1 1 d U
H29A H 0.2369 0.5962 0.0758 0.239 Uiso 1 1 calc R
H29B H 0.2918 0.6800 0.1140 0.239 Uiso 1 1 calc R

loop_
_atom_site_aniso_label
_atom_site_aniso_U_11
_atom_site_aniso_U_22
_atom_site_aniso_U_33
_atom_site_aniso_U_23
_atom_site_aniso_U_13
_atom_site_aniso_U_12
Pd 0.0533(3) 0.0457(3) 0.0508(3) -0.0048(2) 0.00995(19) -0.0023(2)
Fe 0.0749(6) 0.0565(7) 0.0444(5) -0.0043(4) 0.0059(4) 0.0020(5)
Cl1 0.0645(9) 0.0777(13) 0.0728(10) -0.0258(10) 0.0047(8) -0.0083(9)
Cl2 0.0711(10) 0.0527(11) 0.0836(11) -0.0160(9) 0.0136(9) 0.0056(8)
P1 0.0511(8) 0.0447(10) 0.0501(8) -0.0017(8) 0.0073(7) -0.0001(7)
P2 0.0505(8) 0.0473(10) 0.0504(8) -0.0013(8) 0.0093(7) -0.0003(7)
C1 0.054(3) 0.052(4) 0.052(3) -0.005(3) 0.005(3) 0.001(3)
C2 0.060(4) 0.063(5) 0.061(4) 0.003(4) 0.000(3) 0.013(3)
C3 0.050(3) 0.047(4) 0.063(4) 0.005(3) 0.005(3) -0.007(3)
C4 0.053(3) 0.052(4) 0.052(3) -0.001(3) 0.010(3) 0.005(3)
C5 0.058(3) 0.056(5) 0.064(4) 0.001(4) 0.020(3) -0.004(3)
C6 0.054(3) 0.063(5) 0.058(4) 0.001(3) -0.001(3) 0.004(3)
C7 0.086(5) 0.072(6) 0.082(5) 0.027(5) 0.007(4) 0.014(4)
C8 0.073(4) 0.076(6) 0.077(4) -0.012(4) -0.008(3) 0.018(4)
C9 0.060(4) 0.062(5) 0.093(5) -0.002(4) 0.000(3) 0.014(4)
C10 0.067(4) 0.069(5) 0.092(5) 0.005(4) 0.017(4) -0.006(4)
C11 0.096(5) 0.066(5) 0.074(4) -0.002(4) 0.034(4) 0.000(4)
C12 0.076(4) 0.073(5) 0.065(4) 0.017(4) 0.019(3) 0.009(4)
C13 0.085(5) 0.064(6) 0.080(4) 0.011(4) 0.019(4) -0.003(4)
C14 0.065(4) 0.066(5) 0.076(4) -0.001(4) 0.022(3) -0.012(4)
C15 0.084(5) 0.056(5) 0.091(5) -0.003(4) 0.026(4) -0.013(4)
C16 0.058(4) 0.076(6) 0.079(4) -0.001(4) -0.004(3) 0.016(4)
C17 0.057(4) 0.094(6) 0.077(4) -0.007(4) -0.011(3) 0.000(4)
C18 0.080(4) 0.069(5) 0.057(4) 0.014(4) 0.000(3) 0.008(4)
C19 0.061(3) 0.043(4) 0.048(3) -0.003(3) 0.011(3) -0.002(3)
C20 0.062(4) 0.047(4) 0.047(3) 0.000(3) 0.004(3) 0.003(3)
C21 0.069(4) 0.061(5) 0.061(4) -0.004(4) -0.003(3) 0.011(4)
C22 0.088(5) 0.069(5) 0.049(4) 0.002(3) 0.005(4) 0.000(4)
C23 0.078(4) 0.062(5) 0.055(4) 0.003(3) 0.018(3) -0.008(4)
C24 0.249(12) 0.051(6) 0.063(5) -0.006(4) -0.025(7) 0.022(8)
C25 0.201(10) 0.054(6) 0.124(8) -0.016(6) 0.096(8) -0.024(7)
C26 0.086(6) 0.079(7) 0.135(8) -0.024(6) 0.001(6) -0.018(5)
C27 0.121(7) 0.076(6) 0.058(4) -0.013(4) 0.013(5) 0.013(5)
C28 0.101(6) 0.082(7) 0.142(9) -0.027(7) -0.019(7) 0.038(5)
O1 0.173(9) 0.280(18) 0.272(16) -0.033(14) 0.050(10) 0.052(10)
C31 0.177(15) 0.42(4) 0.113(10) 0.045(14) 0.004(10) 0.101(17)
C30 0.126(10) 0.166(15) 0.258(18) -0.068(15) -0.026(12) 0.041(10)
C32 0.187(12) 0.224(15) 0.164(11) -0.005(11) 0.068(11) 0.009(11)
C29 0.255(15) 0.167(13) 0.181(12) 0.007(11) 0.058(13) 0.031(12)

loop_
_atom_type_symbol
_atom_type_description
_atom_type_scat_dispersion_real
_atom_type_scat_dispersion_imag
_atom_type_scat_source
C C 0.0033 0.0016 'International Tables Vol C Tables 4.2.6.8 and 6.1.1.4'
H H 0.0000 0.0000 'International Tables Vol C Tables 4.2.6.8 and 6.1.1.4'
O O 0.0106 0.0060 'International Tables Vol C Tables 4.2.6.8 and 6.1.1.4'
P P 0.1023 0.0942 'International Tables Vol C Tables 4.2.6.8 and 6.1.1.4'
Pd Pd -0.9988 1.0072 'International Tables Vol C Tables 4.2.6.8 and 6.1.1.4'
Fe Fe 0.3463 0.8444 'International Tables Vol C Tables 4.2.6.8 and 6.1.1.4'
Cl Cl 0.1484 0.1585 'International Tables Vol C Tables 4.2.6.8 and 6.1.1.4'

loop_
_geom_angle_atom_site_label_1
_geom_angle_atom_site_label_2
_geom_angle_atom_site_label_3
_geom_angle
P2 Pd P1 103.95(6)
P2 Pd Cl1 87.08(6)
P1 Pd Cl1 163.23(6)
P2 Pd Cl2 162.48(6)
P1 Pd Cl2 88.24(6)
Cl1 Pd Cl2 84.12(6)
C24 Fe C21 153.5(5)
C24 Fe C27 65.6(4)
C21 Fe C27 129.0(3)
C24 Fe C26 66.4(4)
C21 Fe C26 109.5(3)
C27 Fe C26 39.4(3)
C24 Fe C25 39.1(4)
C21 Fe C25 120.3(4)
C27 Fe C25 66.6(4)
C26 Fe C25 40.6(4)
C24 Fe C23 128.1(5)
C21 Fe C23 68.7(3)
C27 Fe C23 118.2(3)
C26 Fe C23 151.4(4)
C25 Fe C23 165.3(5)
C24 Fe C22 164.9(5)
C21 Fe C22 40.8(3)
C27 Fe C22 108.8(3)
C26 Fe C22 119.0(4)
C25 Fe C22 153.7(5)
C23 Fe C22 40.6(2)
C24 Fe C28 39.2(4)
C21 Fe C28 165.7(4)
C27 Fe C28 39.1(3)
C26 Fe C28 66.3(4)
C25 Fe C28 66.3(4)
C23 Fe C28 107.9(4)
C22 Fe C28 127.7(4)
C24 Fe C19 109.4(3)
C21 Fe C19 68.5(2)
C27 Fe C19 151.4(3)
C26 Fe C19 167.4(3)
C25 Fe C19 128.7(4)
C23 Fe C19 40.7(2)
C22 Fe C19 68.2(2)
C28 Fe C19 118.7(3)
C24 Fe C20 120.1(4)
C21 Fe C20 40.9(2)
C27 Fe C20 167.2(3)
C26 Fe C20 130.0(3)
C25 Fe C20 109.8(3)
C23 Fe C20 68.5(3)
C22 Fe C20 68.6(3)
C28 Fe C20 152.2(3)
C19 Fe C20 40.5(2)
C1 P1 C3 99.8(3)
C1 P1 C2 103.4(3)
C3 P1 C2 110.9(3)
C1 P1 Pd 118.89(19)
C3 P1 Pd 106.27(18)
C2 P1 Pd 116.4(2)
C4 P2 C5 103.9(3)
C4 P2 C6 98.9(3)
C5 P2 C6 113.2(3)
C4 P2 Pd 118.94(18)
C5 P2 Pd 105.7(2)
C6 P2 Pd 115.76(19)
C20 C1 P1 116.5(5)
C8 C2 C7 108.7(5)
C8 C2 C9 106.7(5)
C7 C2 C9 108.9(6)
C8 C2 P1 113.0(5)
C7 C2 P1 105.2(4)
C9 C2 P1 114.1(4)
C10 C3 C11 108.7(5)
C10 C3 C12 108.8(6)
C11 C3 C12 107.1(5)
C10 C3 P1 112.0(4)
C11 C3 P1 113.4(5)
C12 C3 P1 106.7(4)
C19 C4 P2 118.9(4)
C13 C5 C14 110.2(5)
C13 C5 C15 106.5(6)
C14 C5 C15 107.6(5)
C13 C5 P2 106.6(4)
C14 C5 P2 110.9(5)
C15 C5 P2 115.0(4)
C18 C6 C17 109.4(5)
C18 C6 C16 108.2(6)
C17 C6 C16 106.9(5)
C18 C6 P2 106.6(4)
C17 C6 P2 113.6(5)
C16 C6 P2 112.1(4)
C23 C19 C20 108.1(5)
C23 C19 C4 127.9(5)
C20 C19 C4 123.8(5)
C23 C19 Fe 68.5(4)
C20 C19 Fe 70.2(3)
C4 C19 Fe 122.9(4)
C19 C20 C21 106.7(5)
C19 C20 C1 123.0(5)
C21 C20 C1 130.1(5)
C19 C20 Fe 69.3(3)
C21 C20 Fe 67.5(4)
C1 C20 Fe 124.5(4)
C22 C21 C20 108.7(6)
C22 C21 Fe 70.2(4)
C20 C21 Fe 71.5(4)
C23 C22 C21 108.0(5)
C23 C22 Fe 69.5(4)
C21 C22 Fe 69.0(4)
C22 C23 C19 108.5(5)
C22 C23 Fe 69.9(4)
C19 C23 Fe 70.9(4)
C25 C24 C28 110.7(9)
C25 C24 Fe 71.5(6)
C28 C24 Fe 72.1(6)
C24 C25 C26 106.4(9)
C24 C25 Fe 69.4(6)
C26 C25 Fe 69.7(5)
C27 C26 C25 106.8(8)
C27 C26 Fe 70.2(5)
C25 C26 Fe 69.7(6)
C28 C27 C26 109.4(8)
C28 C27 Fe 71.2(5)
C26 C27 Fe 70.4(5)
C24 C28 C27 106.6(9)
C24 C28 Fe 68.7(6)
C27 C28 Fe 69.6(5)
C29 O1 C31 105.8(13)
C32 C31 O1 113.2(14)
C29 C30 C32 103.0(12)
C31 C32 C30 104.5(13)
O1 C29 C30 112.1(15)

loop_
_geom_bond_atom_site_label_1
_geom_bond_atom_site_label_2
_geom_bond_distance
Pd P2 2.3206(16)
Pd P1 2.3331(17)
Pd Cl1 2.3481(17)
Pd Cl2 2.3529(17)
Fe C24 1.995(9)
Fe C21 2.011(7)
Fe C27 2.017(7)
Fe C26 2.020(8)
Fe C25 2.021(10)
Fe C23 2.022(7)
Fe C22 2.026(7)
Fe C28 2.037(9)
Fe C19 2.053(6)
Fe C20 2.064(6)
P1 C1 1.860(6)
P1 C3 1.901(6)
P1 C2 1.908(6)
P2 C4 1.845(6)
P2 C5 1.887(6)
P2 C6 1.923(6)
C1 C20 1.506(8)
C2 C8 1.522(9)
C2 C7 1.538(9)
C2 C9 1.540(8)
C3 C10 1.526(9)
C3 C11 1.532(9)
C3 C12 1.546(9)
C4 C19 1.504(8)
C5 C13 1.521(9)
C5 C14 1.531(8)
C5 C15 1.550(9)
C6 C18 1.515(9)
C6 C17 1.538(9)
C6 C16 1.548(9)
C19 C23 1.417(8)
C19 C20 1.425(8)
C20 C21 1.426(8)
C21 C22 1.409(9)
C22 C23 1.403(9)
C24 C25 1.343(14)
C24 C28 1.353(14)
C25 C26 1.402(13)
C26 C27 1.360(11)
C27 C28 1.358(11)
O1 C29 1.321(18)
O1 C31 1.368(16)
C31 C32 1.344(18)
C30 C29 1.407(19)
C30 C32 1.487(18)

loop_
_geom_torsion_atom_site_label_1
_geom_torsion_atom_site_label_2
_geom_torsion_atom_site_label_3
_geom_torsion_atom_site_label_4
_geom_torsion
P2 Pd P1 C1 3.3(2)
Cl1 Pd P1 C1 -126.6(3)
Cl2 Pd P1 C1 170.6(2)
P2 Pd P1 C3 114.7(2)
Cl1 Pd P1 C3 -15.3(3)
Cl2 Pd P1 C3 -78.1(2)
P2 Pd P1 C2 -121.3(2)
Cl1 Pd P1 C2 108.8(3)
Cl2 Pd P1 C2 46.0(2)
P1 Pd P2 C4 -0.4(2)
Cl1 Pd P2 C4 166.8(2)
Cl2 Pd P2 C4 -133.4(3)
P1 Pd P2 C5 115.8(2)
Cl1 Pd P2 C5 -77.0(2)
Cl2 Pd P2 C5 -17.2(3)
P1 Pd P2 C6 -118.0(2)
Cl1 Pd P2 C6 49.2(2)
Cl2 Pd P2 C6 109.0(3)
C3 P1 C1 C20 -175.5(4)
C2 P1 C1 C20 70.1(5)
Pd P1 C1 C20 -60.7(5)
C1 P1 C2 C8 25.2(5)
C3 P1 C2 C8 -80.9(5)
Pd P1 C2 C8 157.4(4)
C1 P1 C2 C7 -93.2(5)
C3 P1 C2 C7 160.6(4)
Pd P1 C2 C7 39.0(5)
C1 P1 C2 C9 147.4(5)
C3 P1 C2 C9 41.3(6)
Pd P1 C2 C9 -80.3(5)
C1 P1 C3 C10 -54.9(5)
C2 P1 C3 C10 53.6(5)
Pd P1 C3 C10 -179.0(4)
C1 P1 C3 C11 -178.3(5)
C2 P1 C3 C11 -69.8(5)
Pd P1 C3 C11 57.5(5)
C1 P1 C3 C12 64.1(5)
C2 P1 C3 C12 172.6(4)
Pd P1 C3 C12 -60.1(5)
C5 P2 C4 C19 -61.7(5)
C6 P2 C4 C19 -178.5(4)
Pd P2 C4 C19 55.4(5)
C4 P2 C5 C13 74.9(5)
C6 P2 C5 C13 -178.8(4)
Pd P2 C5 C13 -51.1(5)
C4 P2 C5 C14 -45.0(5)
C6 P2 C5 C14 61.3(5)
Pd P2 C5 C14 -171.0(4)
C4 P2 C5 C15 -167.4(5)
C6 P2 C5 C15 -61.1(5)
Pd P2 C5 C15 66.7(5)
C4 P2 C6 C18 -95.3(5)
C5 P2 C6 C18 155.3(5)
Pd P2 C6 C18 33.0(5)
C4 P2 C6 C17 144.2(5)
C5 P2 C6 C17 34.7(5)
Pd P2 C6 C17 -87.5(4)
C4 P2 C6 C16 22.9(5)
C5 P2 C6 C16 -86.6(5)
Pd P2 C6 C16 151.2(4)
P2 C4 C19 C23 103.3(7)
P2 C4 C19 C20 -82.7(7)
P2 C4 C19 Fe -169.6(3)
C24 Fe C19 C23 126.3(6)
C21 Fe C19 C23 -81.9(4)
C27 Fe C19 C23 51.8(7)
C26 Fe C19 C23 -165.2(14)
C25 Fe C19 C23 165.8(6)
C22 Fe C19 C23 -37.8(4)
C28 Fe C19 C23 84.4(6)
C20 Fe C19 C23 -119.8(5)
C24 Fe C19 C20 -113.9(6)
C21 Fe C19 C20 37.9(4)
C27 Fe C19 C20 171.6(6)
C26 Fe C19 C20 -45.4(16)
C25 Fe C19 C20 -74.4(6)
C23 Fe C19 C20 119.8(5)
C22 Fe C19 C20 82.0(4)
C28 Fe C19 C20 -155.8(5)
C24 Fe C19 C4 4.3(7)
C21 Fe C19 C4 156.1(5)
C27 Fe C19 C4 -70.2(7)
C26 Fe C19 C4 72.7(16)
C25 Fe C19 C4 43.7(7)
C23 Fe C19 C4 -122.1(6)
C22 Fe C19 C4 -159.8(5)
C28 Fe C19 C4 -37.7(6)
C20 Fe C19 C4 118.1(6)
C23 C19 C20 C21 0.8(7)
C4 C19 C20 C21 -174.3(6)
Fe C19 C20 C21 -57.3(5)
C23 C19 C20 C1 176.6(6)
C4 C19 C20 C1 1.6(10)
Fe C19 C20 C1 118.5(6)
C23 C19 C20 Fe 58.1(5)
C4 C19 C20 Fe -116.9(6)
P1 C1 C20 C19 82.0(7)
P1 C1 C20 C21 -103.3(7)
P1 C1 C20 Fe 168.3(3)
C24 Fe C20 C19 85.1(6)
C21 Fe C20 C19 -119.2(5)
C27 Fe C20 C19 -161.5(13)
C26 Fe C20 C19 168.3(5)
C25 Fe C20 C19 126.9(6)
C23 Fe C20 C19 -37.5(4)
C22 Fe C20 C19 -81.2(4)
C28 Fe C20 C19 50.4(9)
C24 Fe C20 C21 -155.7(6)
C27 Fe C20 C21 -42.3(15)
C26 Fe C20 C21 -72.5(6)
C25 Fe C20 C21 -113.8(6)
C23 Fe C20 C21 81.8(4)
C22 Fe C20 C21 38.0(4)
C28 Fe C20 C21 169.6(8)
C19 Fe C20 C21 119.2(5)
C24 Fe C20 C1 -31.5(7)
C21 Fe C20 C1 124.2(6)
C27 Fe C20 C1 81.9(14)
C26 Fe C20 C1 51.7(6)
C25 Fe C20 C1 10.4(7)
C23 Fe C20 C1 -154.0(5)
C22 Fe C20 C1 162.2(5)
C28 Fe C20 C1 -66.2(9)
C19 Fe C20 C1 -116.6(6)
C19 C20 C21 C22 -2.1(8)
C1 C20 C21 C22 -177.5(7)
Fe C20 C21 C22 -60.6(5)
C19 C20 C21 Fe 58.5(4)
C1 C20 C21 Fe -116.9(7)
C24 Fe C21 C22 171.8(8)
C27 Fe C21 C22 -72.3(5)
C26 Fe C21 C22 -112.1(5)
C25 Fe C21 C22 -155.6(5)
C23 Fe C21 C22 37.3(4)
C28 Fe C21 C22 -41.5(16)
C19 Fe C21 C22 81.2(4)
C20 Fe C21 C22 118.7(6)
C24 Fe C21 C20 53.1(9)
C27 Fe C21 C20 169.0(4)
C26 Fe C21 C20 129.1(5)
C25 Fe C21 C20 85.7(6)
C23 Fe C21 C20 -81.4(4)
C22 Fe C21 C20 -118.7(6)
C28 Fe C21 C20 -160.2(13)
C19 Fe C21 C20 -37.5(4)
C20 C21 C22 C23 2.6(9)
Fe C21 C22 C23 -58.8(5)
C20 C21 C22 Fe 61.5(5)
C24 Fe C22 C23 -46.1(14)
C21 Fe C22 C23 119.7(5)
C27 Fe C22 C23 -111.7(4)
C26 Fe C22 C23 -153.6(4)
C25 Fe C22 C23 173.2(7)
C28 Fe C22 C23 -72.3(5)
C19 Fe C22 C23 37.9(3)
C20 Fe C22 C23 81.6(4)
C24 Fe C22 C21 -165.8(12)
C27 Fe C22 C21 128.6(4)
C26 Fe C22 C21 86.7(5)
C25 Fe C22 C21 53.5(9)
C23 Fe C22 C21 -119.7(5)
C28 Fe C22 C21 168.0(5)
C19 Fe C22 C21 -81.8(4)
C20 Fe C22 C21 -38.1(4)
C21 C22 C23 C19 -2.1(9)
Fe C22 C23 C19 -60.6(5)
C21 C22 C23 Fe 58.5(5)
C20 C19 C23 C22 0.8(8)
C4 C19 C23 C22 175.6(6)
Fe C19 C23 C22 60.0(5)
C20 C19 C23 Fe -59.2(4)
C4 C19 C23 Fe 115.6(7)
C24 Fe C23 C22 166.2(5)
C21 Fe C23 C22 -37.6(4)
C27 Fe C23 C22 86.3(5)
C26 Fe C23 C22 54.3(8)
C25 Fe C23 C22 -168.0(12)
C28 Fe C23 C22 127.6(5)
C19 Fe C23 C22 -119.0(5)
C20 Fe C23 C22 -81.7(4)
C24 Fe C23 C19 -74.8(6)
C21 Fe C23 C19 81.4(4)
C27 Fe C23 C19 -154.7(4)
C26 Fe C23 C19 173.3(6)
C25 Fe C23 C19 -49.0(14)
C22 Fe C23 C19 119.0(5)
C28 Fe C23 C19 -113.4(5)
C20 Fe C23 C19 37.3(3)
C21 Fe C24 C25 47.5(10)
C27 Fe C24 C25 -82.4(7)
C26 Fe C24 C25 -39.1(6)
C23 Fe C24 C25 169.9(6)
C22 Fe C24 C25 -153.5(12)
C28 Fe C24 C25 -120.0(9)
C19 Fe C24 C25 128.1(6)
C20 Fe C24 C25 84.8(7)
C21 Fe C24 C28 167.6(6)
C27 Fe C24 C28 37.7(6)
C26 Fe C24 C28 80.9(6)
C25 Fe C24 C28 120.0(9)
C23 Fe C24 C28 -70.0(7)
C22 Fe C24 C28 -33.5(16)
C19 Fe C24 C28 -111.9(6)
C20 Fe C24 C28 -155.2(5)
C28 C24 C25 C26 -1.6(13)
Fe C24 C25 C26 60.2(7)
C28 C24 C25 Fe -61.8(8)
C21 Fe C25 C24 -157.6(6)
C27 Fe C25 C24 79.6(7)
C26 Fe C25 C24 117.4(9)
C23 Fe C25 C24 -32.9(16)
C22 Fe C25 C24 164.9(7)
C28 Fe C25 C24 36.7(6)
C19 Fe C25 C24 -72.0(7)
C20 Fe C25 C24 -113.6(6)
C24 Fe C25 C26 -117.4(9)
C21 Fe C25 C26 85.0(6)
C27 Fe C25 C26 -37.8(5)
C23 Fe C25 C26 -150.3(11)
C22 Fe C25 C26 47.5(10)
C28 Fe C25 C26 -80.7(6)
C19 Fe C25 C26 170.6(5)
C20 Fe C25 C26 129.0(6)
C24 C25 C26 C27 0.7(12)
Fe C25 C26 C27 60.7(7)
C24 C25 C26 Fe -60.0(8)
C24 Fe C26 C27 -79.8(7)
C21 Fe C26 C27 128.4(5)
C25 Fe C26 C27 -117.4(9)
C23 Fe C26 C27 47.3(10)
C22 Fe C26 C27 84.5(6)
C28 Fe C26 C27 -36.8(6)
C19 Fe C26 C27 -152.9(12)
C20 Fe C26 C27 169.9(4)
C24 Fe C26 C25 37.7(6)
C21 Fe C26 C25 -114.2(7)
C27 Fe C26 C25 117.4(9)
C23 Fe C26 C25 164.8(7)
C22 Fe C26 C25 -158.0(6)
C28 Fe C26 C25 80.6(7)
C19 Fe C26 C25 -35.5(18)
C20 Fe C26 C25 -72.6(8)
C25 C26 C27 C28 0.4(11)
Fe C26 C27 C28 60.8(7)
C25 C26 C27 Fe -60.4(7)
C24 Fe C27 C28 -37.7(7)
C21 Fe C27 C28 168.4(6)
C26 Fe C27 C28 -119.6(9)
C25 Fe C27 C28 -80.6(7)
C23 Fe C27 C28 84.0(7)
C22 Fe C27 C28 127.2(6)
C19 Fe C27 C28 48.4(9)
C20 Fe C27 C28 -157.0(12)
C24 Fe C27 C26 81.9(7)
C21 Fe C27 C26 -72.0(7)
C25 Fe C27 C26 39.0(6)
C23 Fe C27 C26 -156.4(6)
C22 Fe C27 C26 -113.2(6)
C28 Fe C27 C26 119.6(9)
C19 Fe C27 C26 168.0(6)
C20 Fe C27 C26 -37.4(16)
C25 C24 C28 C27 1.8(13)
Fe C24 C28 C27 -59.6(7)
C25 C24 C28 Fe 61.4(8)
C26 C27 C28 C24 -1.3(11)
Fe C27 C28 C24 59.0(7)
C26 C27 C28 Fe -60.3(7)
C21 Fe C28 C24 -157.2(13)
C27 Fe C28 C24 -118.2(9)
C26 Fe C28 C24 -81.1(7)
C25 Fe C28 C24 -36.6(6)
C23 Fe C28 C24 128.9(7)
C22 Fe C28 C24 169.6(6)
C19 Fe C28 C24 85.9(7)
C20 Fe C28 C24 51.2(11)
C24 Fe C28 C27 118.2(9)
C21 Fe C28 C27 -39.0(17)
C26 Fe C28 C27 37.1(6)
C25 Fe C28 C27 81.6(7)
C23 Fe C28 C27 -112.9(6)
C22 Fe C28 C27 -72.3(7)
C19 Fe C28 C27 -155.9(5)
C20 Fe C28 C27 169.3(6)
C29 O1 C31 C32 -9(3)
O1 C31 C32 C30 2(3)
C29 C30 C32 C31 5(2)
C31 O1 C29 C30 12(2)
C32 C30 C29 O1 -11(2)
